data_8101211
loop_
_publ_author_name
'Rabe, Gerd W.'
'Rheingold, A. L.'
'Incarvito, C. D.'

_publ_section_title
;
Crystal structure of di-\m-chlorobis(tetrahydrofurano)lithium 
bis(tetrahydrofurano)dichlorochromate, (THF)~2~Li(\m-Cl)~2~Cr
(THF)~2~Cl~2~
;
_journal_issue 1
_journal_name_full 'Zeitschrift f\"ur Kristallographie - New Crystal Structures'
_journal_page_first 181
_journal_page_last 182
_journal_volume 215
_journal_year 2000
_chemical_formula_structural '(THF)2 Li(\m-Cl)2 Cr(THF)2 Cl2'
_chemical_formula_sum 'C16 H32 Cl4 Cr Li O4'
_chemical_formula_weight 489.16
_space_group_IT_number 15
_symmetry_cell_setting monoclinic
_symmetry_space_group_name_Hall '-C 2yc'
_symmetry_space_group_name_H-M 'C 1 2/c 1'
_cell_angle_alpha 90.00
_cell_angle_beta 95.954(13)
_cell_angle_gamma 90.00
_cell_formula_units_Z 4
_cell_length_a 13.467(3)
_cell_length_b 10.326(3)
_cell_length_c 16.633(3)
_cell_measurement_temperature 241(2)
_cell_volume 2300.5(9)
_diffrn_ambient_temperature 241(2)
_exptl_crystal_density_diffrn 1.412
_cod_depositor_comments
;
The following automatic conversions were performed:
'_symmetry_cell_setting' value 'Monoclinic' changed to 'monoclinic'
according to '/home/saulius/struct/CIF-dictionaries/cif_core.dic'
dictionary named 'cif_core.dic' version 2.4.1 from 2010-06-29.

Automatic conversion script
Id: cif_fix_enum 1527 2010-12-29 10:47:43Z saulius 
;
_cod_original_sg_symbol_H-M 'C 2/c'
_cod_database_code 8101211

loop_
_symmetry_equiv_pos_as_xyz
'x, y, z'
'-x, y, -z+1/2'
'x+1/2, y+1/2, z'
'-x+1/2, y+1/2, -z+1/2'
'-x, -y, -z'
'x, -y, z-1/2'
'-x+1/2, -y+1/2, -z'
'x+1/2, -y+1/2, z-1/2'

loop_
_atom_site_label
_atom_site_type_symbol
_atom_site_fract_x
_atom_site_fract_y
_atom_site_fract_z
_atom_site_U_iso_or_equiv
_atom_site_adp_type
_atom_site_occupancy
_atom_site_symmetry_multiplicity
_atom_site_Wyckoff_symbol
_atom_site_calc_flag
_atom_site_refinement_flags
_atom_site_disorder_assembly
_atom_site_disorder_group
Cr1 Cr 0.5000 -0.09968(16) 0.2500 0.0372(5) Uani 1 4 e d S . .
Cl1 Cl 0.59243(14) 0.06699(18) 0.32310(11) 0.0497(6) Uani 1 8 f d . . .
Cl2 Cl 0.40814(14) -0.25490(19) 0.17578(11) 0.0533(6) Uani 1 8 f d . . .
O1 O 0.3975(3) -0.0945(5) 0.3316(2) 0.0480(13) Uani 1 8 f d . . .
O2 O 0.5729(4) 0.3333(5) 0.1787(3) 0.0664(17) Uani 1 8 f d . . .
Li1 Li 0.5000 0.2349(19) 0.2500 0.052(5) Uani 1 4 e d S . .
C1 C 0.4197(6) -0.1106(8) 0.4183(4) 0.059(2) Uani 1 8 f d . . .
H1A H 0.4496 -0.1958 0.4305 0.070 Uiso 1 8 f calc R . .
H1B H 0.4669 -0.0440 0.4401 0.070 Uiso 1 8 f calc R . .
C2 C 0.3267(7) -0.0988(11) 0.4540(5) 0.090(3) Uani 1 8 f d . . .
H2A H 0.3258 -0.0181 0.4850 0.108 Uiso 1 8 f calc R . .
H2B H 0.3187 -0.1716 0.4906 0.108 Uiso 1 8 f calc R . .
C3 C 0.2463(6) -0.0987(10) 0.3880(5) 0.075(3) Uani 1 8 f d . . .
H3A H 0.2023 -0.1732 0.3929 0.090 Uiso 1 8 f calc R . .
H3B H 0.2066 -0.0194 0.3896 0.090 Uiso 1 8 f calc R . .
C4 C 0.2919(6) -0.1057(11) 0.3129(5) 0.091(3) Uani 1 8 f d . . .
H4A H 0.2754 -0.1885 0.2859 0.109 Uiso 1 8 f calc R . .
H4B H 0.2669 -0.0355 0.2767 0.109 Uiso 1 8 f calc R . .
C5 C 0.5622(7) 0.4637(9) 0.1575(6) 0.074(3) Uani 1 8 f d . . .
H5A H 0.5847 0.5188 0.2038 0.089 Uiso 1 8 f calc R . .
H5B H 0.4920 0.4836 0.1403 0.089 Uiso 1 8 f calc R . .
C6 C 0.6250(8) 0.4871(11) 0.0893(6) 0.096(3) Uani 1 8 f d . . .
H6A H 0.5875 0.5371 0.0462 0.115 Uiso 1 8 f calc R . .
H6B H 0.6854 0.5355 0.1086 0.115 Uiso 1 8 f calc R . .
C7 C 0.6513(9) 0.3599(10) 0.0593(6) 0.101(4) Uani 1 8 f d . . .
H7A H 0.7234 0.3539 0.0563 0.121 Uiso 1 8 f calc R . .
H7B H 0.6168 0.3445 0.0053 0.121 Uiso 1 8 f calc R . .
C8 C 0.6195(9) 0.2657(9) 0.1171(6) 0.097(4) Uani 1 8 f d . . .
H8A H 0.5722 0.2043 0.0892 0.116 Uiso 1 8 f calc R . .
H8B H 0.6774 0.2170 0.1416 0.116 Uiso 1 8 f calc R . .

loop_
_atom_site_aniso_label
_atom_site_aniso_U_11
_atom_site_aniso_U_22
_atom_site_aniso_U_33
_atom_site_aniso_U_23
_atom_site_aniso_U_13
_atom_site_aniso_U_12
Cr1 0.0385(9) 0.0392(10) 0.0341(8) 0.000 0.0042(6) 0.000
Cl1 0.0505(12) 0.0513(14) 0.0465(11) -0.0058(9) 0.0005(9) -0.0059(9)
Cl2 0.0536(12) 0.0484(14) 0.0575(12) -0.0113(9) 0.0037(10) -0.0051(10)
O1 0.046(3) 0.063(3) 0.035(2) 0.000(3) 0.004(2) -0.003(3)
O2 0.094(4) 0.034(3) 0.078(4) 0.006(3) 0.045(3) 0.003(3)
Li1 0.060(11) 0.071(13) 0.030(9) 0.000 0.023(8) 0.000
C1 0.061(5) 0.086(6) 0.030(4) 0.007(4) 0.010(3) -0.004(5)
C2 0.071(6) 0.157(10) 0.046(5) 0.009(6) 0.022(5) 0.005(7)
C3 0.051(5) 0.109(8) 0.067(5) 0.002(6) 0.022(4) 0.001(6)
C4 0.042(5) 0.169(11) 0.063(5) -0.008(7) 0.016(4) -0.009(7)
C5 0.078(7) 0.056(6) 0.094(7) 0.005(5) 0.028(6) 0.010(5)
C6 0.115(9) 0.083(8) 0.097(8) 0.021(7) 0.044(7) -0.004(7)
C7 0.140(10) 0.089(8) 0.083(7) 0.005(6) 0.050(7) 0.017(8)
C8 0.138(10) 0.060(6) 0.103(7) -0.030(6) 0.067(7) -0.030(6)

loop_
_geom_bond_atom_site_label_1
_geom_bond_atom_site_label_2
_geom_bond_distance
_geom_bond_site_symmetry_2
_geom_bond_publ_flag
Cr1 O1 2.035(4) 2_655 ?
Cr1 O1 2.035(4) . ?
Cr1 Cl2 2.304(2) . ?
Cr1 Cl2 2.304(2) 2_655 ?
Cr1 Cl1 2.382(2) . ?
Cr1 Cl1 2.382(2) 2_655 ?
Cl1 Li1 2.392(14) . ?
O1 C4 1.428(9) . ?
O1 C1 1.452(7) . ?
O2 C5 1.395(10) . ?
O2 C8 1.437(10) . ?
O2 Li1 1.909(11) . ?
Li1 O2 1.909(11) 2_655 ?
Li1 Cl1 2.392(14) 2_655 ?
C1 C2 1.445(11) . ?
C2 C3 1.459(10) . ?
C3 C4 1.449(11) . ?
C5 C6 1.503(11) . ?
C6 C7 1.462(13) . ?
C7 C8 1.462(12) . ?
